data_7031118
loop_
_publ_author_name
'Romero, Nuria'
'Vendier, Laure'
'Dinoi, Chiara'
'Etienne, Michel'

_publ_section_title
;
 Highly fluorinated hydrotris(indazolyl)borate calcium complexes: the
 structure and reactivity heavily depend on the ligand's electronic
 properties.
;
_journal_issue 26
_journal_name_full 'Dalton transactions (Cambridge, England : 2003)'
_journal_page_first 10114
_journal_page_last 10119
_journal_paper_doi 10.1039/c4dt00884g
_journal_volume 43
_journal_year 2014
_chemical_compound_source 'synthesis as described'
_chemical_formula_moiety '4(C24 B F21 N6), 2(C24 H48 Ca O6), 3(C6 H12)'
_chemical_formula_sum 'C162 H132 B4 Ca2 F84 N24 O12'
_chemical_formula_weight 4326.32
_chemical_name_systematic
;
 ?
;
_space_group_IT_number 167
_symmetry_cell_setting trigonal
_symmetry_Int_Tables_number 167
_symmetry_space_group_name_Hall '-R 3 2"c'
_symmetry_space_group_name_H-M 'R -3 c :H'
_atom_sites_solution_hydrogens geom
_atom_sites_solution_primary direct
_atom_sites_solution_secondary difmap
_cell_angle_alpha 90
_cell_angle_beta 90
_cell_angle_gamma 120
_cell_formula_units_Z 6
_cell_length_a 19.6190(5)
_cell_length_b 19.6190(5)
_cell_length_c 81.338(3)
_cell_measurement_reflns_used 6362
_cell_measurement_temperature 180(2)
_cell_measurement_theta_max 40.7788
_cell_measurement_theta_min 3.3869
_cell_measurement_wavelength 1.54184
_cell_volume 27113.0(14)
_computing_cell_refinement
;
        CrysAlisPro, Agilent Technologies,
        Version 1.171.35.21 (release 20-01-2012 CrysAlis171 .NET)
        (compiled Jan 23 2012,18:06:46)
;
_computing_data_collection
;
        CrysAlisPro, Agilent Technologies,
        Version 1.171.35.21 (release 20-01-2012 CrysAlis171 .NET)
        (compiled Jan 23 2012,18:06:46)
;
_computing_data_reduction
;
        CrysAlisPro, Agilent Technologies,
        Version 1.171.35.21 (release 20-01-2012 CrysAlis171 .NET)
        (compiled Jan 23 2012,18:06:46)
;
_computing_molecular_graphics 'Ortep-3 for Windows (Farrugia, 1997)'
_computing_publication_material 'WinGX publication routines (Farrugia, 1999)'
_computing_structure_refinement 'SHELXL-97 (Sheldrick, 2008)'
_computing_structure_solution 'SIR92 (Giacovazzo et al, 1993)'
_diffrn_ambient_temperature 180(2)
_diffrn_detector_area_resol_mean 16.1978
_diffrn_measured_fraction_theta_full 0.984
_diffrn_measured_fraction_theta_max 0.984
_diffrn_measurement_device_type 'Xcalibur, Eos, Gemini ultra'
_diffrn_measurement_method '\w scans'
_diffrn_orient_matrix_UB_11 -0.0237796
_diffrn_orient_matrix_UB_12 0.0206969
_diffrn_orient_matrix_UB_13 0.016509
_diffrn_orient_matrix_UB_21 0.0802417
_diffrn_orient_matrix_UB_22 0.0765406
_diffrn_orient_matrix_UB_23 0.0008838
_diffrn_orient_matrix_UB_31 -0.0348687
_diffrn_orient_matrix_UB_32 0.0439969
_diffrn_orient_matrix_UB_33 -0.0092574
_diffrn_radiation_monochromator graphite
_diffrn_radiation_probe x-ray
_diffrn_radiation_type CuK\a
_diffrn_radiation_wavelength 1.54184
_diffrn_reflns_av_R_equivalents 0.0355
_diffrn_reflns_av_unetI/netI 0.0262
_diffrn_reflns_limit_h_max 15
_diffrn_reflns_limit_h_min -16
_diffrn_reflns_limit_k_max 16
_diffrn_reflns_limit_k_min -16
_diffrn_reflns_limit_l_max 63
_diffrn_reflns_limit_l_min -68
_diffrn_reflns_number 16169
_diffrn_reflns_theta_full 40.82
_diffrn_reflns_theta_max 40.82
_diffrn_reflns_theta_min 3.39
_exptl_absorpt_coefficient_mu 1.926
_exptl_absorpt_correction_T_max 0.8782
_exptl_absorpt_correction_T_min 0.6532
_exptl_absorpt_correction_type multi-scan
_exptl_absorpt_process_details
;
        CrysAlisPro, Agilent Technologies,
        Version 1.171.35.21 (release 20-01-2012 CrysAlis171 .NET)
        (compiled Jan 23 2012,18:06:46)
        Empirical absorption correction using spherical harmonics,
 implemented in SCALE3 ABSPACK scaling algorithm.
;
_exptl_crystal_colour colourless
_exptl_crystal_density_diffrn 1.59
_exptl_crystal_density_method 'not measured'
_exptl_crystal_description block
_exptl_crystal_F_000 13104
_exptl_crystal_size_max 0.15
_exptl_crystal_size_mid 0.12
_exptl_crystal_size_min 0.05
_refine_diff_density_max 0.491
_refine_diff_density_min -0.273
_refine_diff_density_rms 0.052
_refine_ls_extinction_method none
_refine_ls_goodness_of_fit_ref 1.025
_refine_ls_hydrogen_treatment constr
_refine_ls_matrix_type full
_refine_ls_number_parameters 434
_refine_ls_number_reflns 1902
_refine_ls_number_restraints 1
_refine_ls_restrained_S_all 1.035
_refine_ls_R_factor_all 0.0664
_refine_ls_R_factor_gt 0.0527
_refine_ls_shift/su_max 0
_refine_ls_shift/su_mean 0
_refine_ls_structure_factor_coef Fsqd
_refine_ls_weighting_details 'calc w=1/[\s^2^(Fo^2^)+(0.0866P)^2^+181.1944P] where P=(Fo^2^+2Fc^2^)/3'
_refine_ls_weighting_scheme calc
_refine_ls_wR_factor_gt 0.134
_refine_ls_wR_factor_ref 0.1472
_reflns_number_gt 1552
_reflns_number_total 1902
_reflns_threshold_expression >2\s(I)
_cod_data_source_file c4dt00884g2.cif
_cod_data_source_block 3
_cod_depositor_comments
;
The following automatic conversions were performed:

'_symmetry_cell_setting' value 'TRIGONAL' changed to 'trigonal'
according to
/usr/data/users/saulius/crontab/automatic-downloads/rss-feeds/RSC/lib/dictionaries/cif_core.dic
dictionary named 'cif_core.dic' version 2.4.2 from 2011-04-26.

Automatic conversion script
Id: cif_fix_values 2281 2013-09-26 08:29:07Z andrius 

 Adding full bibliography for 7031117--7031118.cif.
;
_cod_original_cell_volume 27112.9(14)
_cod_original_sg_symbol_H-M 'R -3 c'
_cod_database_code 7031118

loop_
_symmetry_equiv_pos_as_xyz
'x, y, z'
'-y, x-y, z'
'-x+y, -x, z'
'x-y, -y, -z+1/2'
'-x, -x+y, -z+1/2'
'y, x, -z+1/2'
'x+2/3, y+1/3, z+1/3'
'-y+2/3, x-y+1/3, z+1/3'
'-x+y+2/3, -x+1/3, z+1/3'
'x-y+2/3, -y+1/3, -z+5/6'
'-x+2/3, -x+y+1/3, -z+5/6'
'y+2/3, x+1/3, -z+5/6'
'x+1/3, y+2/3, z+2/3'
'-y+1/3, x-y+2/3, z+2/3'
'-x+y+1/3, -x+2/3, z+2/3'
'x-y+1/3, -y+2/3, -z+7/6'
'-x+1/3, -x+y+2/3, -z+7/6'
'y+1/3, x+2/3, -z+7/6'
'-x, -y, -z'
'y, -x+y, -z'
'x-y, x, -z'
'-x+y, y, z-1/2'
'x, x-y, z-1/2'
'-y, -x, z-1/2'
'-x+2/3, -y+1/3, -z+1/3'
'y+2/3, -x+y+1/3, -z+1/3'
'x-y+2/3, x+1/3, -z+1/3'
'-x+y+2/3, y+1/3, z-1/6'
'x+2/3, x-y+1/3, z-1/6'
'-y+2/3, -x+1/3, z-1/6'
'-x+1/3, -y+2/3, -z+2/3'
'y+1/3, -x+y+2/3, -z+2/3'
'x-y+1/3, x+2/3, -z+2/3'
'-x+y+1/3, y+2/3, z+1/6'
'x+1/3, x-y+2/3, z+1/6'
'-y+1/3, -x+2/3, z+1/6'

loop_
_atom_site_label
_atom_site_type_symbol
_atom_site_fract_x
_atom_site_fract_y
_atom_site_fract_z
_atom_site_U_iso_or_equiv
_atom_site_adp_type
_atom_site_occupancy
_atom_site_symmetry_multiplicity
_atom_site_calc_flag
_atom_site_refinement_flags
C1 C 1.0310(6) 0.2656(6) 0.53284(14) 0.058(3) Uani 1 1 d .
C2 C 1.0423(6) 0.2044(8) 0.53792(13) 0.040(2) Uani 1 1 d .
C3 C 0.9994(6) 0.1311(7) 0.53055(12) 0.036(2) Uani 1 1 d .
C4 C 0.9439(6) 0.1184(6) 0.51836(13) 0.045(2) Uani 1 1 d .
C5 C 0.9344(6) 0.1798(9) 0.51378(11) 0.060(3) Uani 1 1 d .
C6 C 0.9782(8) 0.2530(7) 0.52098(17) 0.068(3) Uani 1 1 d .
C7 C 1.0903(5) 0.1965(6) 0.54960(11) 0.040(2) Uani 1 1 d .
C8 C 1.1491(7) 0.2522(7) 0.56061(14) 0.080(3) Uani 1 1 d .
C21 C 0.6329(6) 0.1491(6) 0.52435(10) 0.050(2) Uani 1 1 d .
C22 C 0.7016(6) 0.1691(8) 0.53318(12) 0.051(3) Uani 1 1 d .
C23 C 0.7263(7) 0.2423(7) 0.54033(11) 0.041(2) Uani 1 1 d .
C24 C 0.7934(8) 0.2755(6) 0.55015(12) 0.056(2) Uani 1 1 d .
C25 C 0.8351(6) 0.2383(9) 0.55258(11) 0.063(2) Uani 1 1 d .
C26 C 0.8096(8) 0.1651(10) 0.54565(15) 0.064(3) Uani 1 1 d .
C28 C 0.5802(7) 0.0786(6) 0.51500(15) 0.072(3) Uani 1 1 d .
O1 O 1.3061(3) 0.5596(2) 0.52768(5) 0.0439(13) Uani 1 1 d .
C52 C 1.3295(5) 0.5015(5) 0.53048(10) 0.068(2) Uani 1 1 d .
H52A H 1.3226 0.4858 0.5422 0.081 Uiso 1 1 calc R
H52B H 1.3854 0.5228 0.5275 0.081 Uiso 1 1 calc R
C53 C 1.2774(5) 0.4326(4) 0.51983(10) 0.068(2) Uani 1 1 d .
H53A H 1.3073 0.4089 0.5151 0.081 Uiso 1 1 calc R
H53B H 1.2327 0.392 0.5263 0.081 Uiso 1 1 calc R
C54 C 1.2496(6) 0.4638(6) 0.50690(12) 0.098(3) Uani 1 1 d .
H54A H 1.28 0.4713 0.4967 0.117 Uiso 1 1 calc R
H54B H 1.1933 0.4269 0.5046 0.117 Uiso 1 1 calc R
C55 C 1.2606(5) 0.5386(5) 0.51269(10) 0.070(3) Uani 1 1 d .
H55A H 1.2886 0.5798 0.5043 0.084 Uiso 1 1 calc R
H55B H 1.2089 0.5343 0.5148 0.084 Uiso 1 1 calc R
O2 O 1.4171(3) 0.6423(3) 0.56088(5) 0.0506(14) Uani 1 1 d .
C57 C 1.4981(5) 0.6662(5) 0.55752(11) 0.082(3) Uani 1 1 d .
H57A H 1.5329 0.7214 0.561 0.098 Uiso 1 1 calc R
H57B H 1.5058 0.662 0.5456 0.098 Uiso 1 1 calc R
C58 C 1.5161(6) 0.6132(7) 0.56691(15) 0.114(4) Uani 1 1 d .
H58A H 1.5079 0.5678 0.5601 0.136 Uiso 1 1 calc R
H58B H 1.5713 0.6413 0.5708 0.136 Uiso 1 1 calc R
C59 C 1.4621(7) 0.5876(7) 0.58051(15) 0.138(5) Uani 1 1 d .
H59A H 1.4883 0.6198 0.5904 0.166 Uiso 1 1 calc R
H59B H 1.4441 0.5318 0.5831 0.166 Uiso 1 1 calc R
C60 C 1.3959(5) 0.5965(5) 0.57594(10) 0.084(3) Uani 1 1 d .
H60A H 1.3842 0.6239 0.5848 0.1 Uiso 1 1 calc R
H60B H 1.3487 0.5443 0.5742 0.1 Uiso 1 1 calc R
N1 N 1.0780(4) 0.1234(5) 0.54960(7) 0.0425(16) Uani 1 1 d .
N2 N 1.0223(4) 0.0827(4) 0.53793(9) 0.0350(16) Uani 1 1 d .
N3 N 0.6179(4) 0.2071(5) 0.52590(8) 0.0470(17) Uani 1 1 d .
N4 N 0.6739(6) 0.2639(4) 0.53564(9) 0.0455(19) Uani 1 1 d .
F1 F 1.0691(3) 0.3384(3) 0.53940(6) 0.0850(15) Uani 1 1 d .
F4 F 0.9004(3) 0.0466(3) 0.51182(5) 0.0615(13) Uani 1 1 d .
F5 F 0.8807(3) 0.1654(3) 0.50186(6) 0.0906(16) Uani 1 1 d .
F6 F 0.9619(3) 0.3083(3) 0.51547(6) 0.1020(18) Uani 1 1 d .
F8 F 1.1181(4) 0.2894(4) 0.56941(9) 0.167(3) Uani 1 1 d .
F9 F 1.2064(4) 0.3136(3) 0.55374(7) 0.138(3) Uani 1 1 d .
F10 F 1.1768(4) 0.2271(3) 0.57142(8) 0.152(3) Uani 1 1 d .
F11 F 0.6162(4) 0.0631(3) 0.50342(8) 0.129(2) Uani 1 1 d .
F12 F 0.5480(3) 0.0151(3) 0.52418(7) 0.119(2) Uani 1 1 d .
F13 F 0.5237(4) 0.0837(3) 0.50792(7) 0.122(2) Uani 1 1 d .
F24 F 0.8186(3) 0.3465(3) 0.55710(5) 0.0761(14) Uani 1 1 d .
F25 F 0.8997(3) 0.2708(3) 0.56209(6) 0.0938(16) Uani 1 1 d .
F26 F 0.8520(3) 0.1288(3) 0.54935(5) 0.0937(16) Uani 1 1 d .
Ca1 Ca 1.3333 0.6667 0.54458(3) 0.0323(8) Uani 1 3 d S
B1 B 1 0 0.53150(18) 0.037(4) Uani 1 3 d S
B2 B 0.6667 0.3333 0.5425(2) 0.046(4) Uani 1 3 d S
F27 F 0.7232(3) 0.0581(3) 0.52969(6) 0.0865(15) Uani 1 1 d .
C27 C 0.7430(9) 0.1306(6) 0.53606(12) 0.065(3) Uani 1 1 d .
C100 C 0.8300(11) 0.4967(11) 0.5833 0.144(7) Uani 1 2 d S
H10A H 0.7871 0.4805 0.5752 0.173 Uiso 0.5 1 calc PR
H10B H 0.8139 0.4537 0.5915 0.173 Uiso 0.5 1 calc PR
C101 C 0.9010(9) 0.5107(11) 0.5751(2) 0.179(8) Uani 1 1 d .
H10C H 0.9024 0.461 0.5744 0.215 Uiso 1 1 calc R
H10D H 0.9021 0.5298 0.5638 0.215 Uiso 1 1 calc R
C104 C 0.9581(12) 0.6248(12) 0.5833 0.28(2) Uani 1 2 d SD
H10E H 0.9891 0.6538 0.5931 0.332 Uiso 0.5 1 calc PR
H10F H 0.9872 0.6558 0.5736 0.332 Uiso 0.5 1 calc PR
C103 C 0.9578(12) 0.5595(11) 0.5828(2) 0.219(9) Uani 1 1 d D
H10G H 1.0066 0.5676 0.5774 0.263 Uiso 1 1 calc R
H10H H 0.9563 0.5402 0.5941 0.263 Uiso 1 1 calc R

loop_
_atom_site_aniso_label
_atom_site_aniso_U_11
_atom_site_aniso_U_22
_atom_site_aniso_U_33
_atom_site_aniso_U_23
_atom_site_aniso_U_13
_atom_site_aniso_U_12
C1 0.059(7) 0.039(11) 0.060(7) -0.012(7) -0.012(6) 0.012(7)
C2 0.052(7) 0.033(10) 0.048(7) 0.018(7) 0.007(6) 0.032(8)
C3 0.034(6) 0.016(8) 0.053(7) -0.006(7) 0.011(6) 0.009(7)
C4 0.031(6) 0.048(9) 0.047(6) -0.013(7) -0.017(6) 0.013(7)
C5 0.070(8) 0.077(10) 0.060(7) 0.013(8) -0.014(6) 0.057(9)
C6 0.090(8) 0.026(9) 0.095(9) 0.007(8) 0.005(7) 0.036(8)
C7 0.052(6) 0.009(8) 0.043(6) -0.003(6) -0.002(6) 0.004(6)
C8 0.114(10) 0.031(8) 0.068(8) -0.019(8) -0.012(9) 0.015(8)
C21 0.050(8) 0.048(9) 0.064(6) 0.006(6) -0.006(6) 0.034(7)
C22 0.052(9) 0.061(11) 0.073(7) 0.032(7) 0.015(7) 0.053(9)
C23 0.053(9) 0.023(8) 0.042(5) -0.001(5) -0.002(6) 0.015(7)
C24 0.057(8) 0.056(8) 0.057(7) -0.007(7) -0.006(7) 0.031(9)
C25 0.046(8) 0.089(11) 0.059(6) 0.003(8) -0.010(6) 0.037(9)
C26 0.084(10) 0.080(10) 0.066(7) 0.028(7) 0.024(8) 0.069(9)
C28 0.075(8) 0.039(8) 0.093(8) -0.028(8) -0.025(7) 0.021(7)
O1 0.052(3) 0.037(3) 0.048(3) -0.012(3) -0.012(3) 0.026(3)
C52 0.080(7) 0.062(6) 0.084(6) -0.011(6) -0.013(5) 0.052(6)
C53 0.091(7) 0.043(6) 0.072(6) -0.021(5) -0.019(5) 0.036(6)
C54 0.133(9) 0.073(8) 0.109(8) -0.035(7) -0.057(7) 0.067(7)
C55 0.091(7) 0.049(7) 0.069(6) -0.018(5) -0.024(6) 0.034(5)
O2 0.039(4) 0.064(4) 0.053(3) 0.011(3) -0.001(3) 0.028(3)
C57 0.051(7) 0.104(8) 0.096(7) 0.040(6) 0.002(5) 0.043(6)
C58 0.084(8) 0.153(10) 0.134(9) 0.064(8) 0.020(8) 0.082(8)
C59 0.118(10) 0.188(12) 0.151(11) 0.080(10) -0.002(10) 0.108(10)
C60 0.084(7) 0.103(7) 0.060(6) 0.048(6) 0.016(6) 0.044(6)
N1 0.033(4) 0.034(6) 0.045(4) -0.003(4) -0.014(4) 0.005(4)
N2 0.034(5) 0.023(5) 0.048(4) 0.003(5) 0.001(4) 0.014(4)
N3 0.040(5) 0.039(5) 0.051(4) -0.003(4) -0.010(4) 0.012(5)
N4 0.042(5) 0.045(6) 0.059(4) 0.008(5) -0.010(4) 0.029(5)
F1 0.097(4) 0.038(3) 0.117(4) -0.007(3) -0.012(3) 0.032(3)
F4 0.057(3) 0.062(3) 0.073(3) -0.018(3) -0.031(3) 0.035(3)
F5 0.100(4) 0.099(4) 0.097(3) 0.002(3) -0.040(3) 0.068(3)
F6 0.130(5) 0.064(4) 0.138(4) 0.013(3) -0.023(3) 0.068(4)
F8 0.182(7) 0.143(6) 0.157(6) -0.109(5) -0.073(5) 0.067(6)
F9 0.120(5) 0.066(4) 0.115(5) 0.017(4) -0.050(4) -0.037(4)
F10 0.194(7) 0.052(4) 0.133(5) 0.003(3) -0.131(5) 0.003(4)
F11 0.131(5) 0.094(5) 0.132(5) -0.059(4) 0.006(4) 0.034(4)
F12 0.148(5) 0.035(3) 0.126(4) 0.005(3) -0.021(4) 0.008(3)
F13 0.121(5) 0.071(4) 0.170(5) -0.047(4) -0.087(5) 0.045(4)
F24 0.067(3) 0.075(4) 0.077(3) -0.014(3) -0.024(3) 0.029(3)
F25 0.070(4) 0.130(5) 0.088(3) 0.008(3) -0.020(3) 0.056(3)
F26 0.106(4) 0.129(4) 0.089(3) 0.026(3) 0.013(3) 0.091(4)
Ca1 0.0286(10) 0.0286(10) 0.0396(15) 0 0 0.0143(5)
B1 0.019(6) 0.019(6) 0.072(11) 0 0 0.009(3)
B2 0.022(6) 0.022(6) 0.093(13) 0 0 0.011(3)
F27 0.115(4) 0.079(4) 0.089(3) 0.007(3) -0.001(3) 0.066(3)
C27 0.069(9) 0.049(9) 0.050(6) -0.010(6) 0.002(6) 0.008(8)
C100 0.130(13) 0.130(13) 0.165(19) 0.027(7) -0.027(7) 0.061(18)
C101 0.147(16) 0.171(15) 0.174(16) -0.029(13) -0.096(13) 0.044(14)
C104 0.109(12) 0.109(12) 0.56(6) 0.121(17) -0.121(17) 0.016(16)
C103 0.20(2) 0.32(3) 0.153(15) 0.069(19) 0.056(14) 0.14(2)

loop_
_atom_type_symbol
_atom_type_description
_atom_type_scat_dispersion_real
_atom_type_scat_dispersion_imag
_atom_type_scat_source
C C 0.0181 0.0091 'International Tables Vol C Tables 4.2.6.8 and 6.1.1.4'
H H 0 0 'International Tables Vol C Tables 4.2.6.8 and 6.1.1.4'
N N 0.0311 0.018 'International Tables Vol C Tables 4.2.6.8 and 6.1.1.4'
F F 0.0727 0.0534 'International Tables Vol C Tables 4.2.6.8 and 6.1.1.4'
B B 0.009 0.0039 'International Tables Vol C Tables 4.2.6.8 and 6.1.1.4'
Ca Ca 0.3641 1.2855 'International Tables Vol C Tables 4.2.6.8 and 6.1.1.4'
O O 0.0492 0.0322 'International Tables Vol C Tables 4.2.6.8 and 6.1.1.4'

loop_
_geom_angle_atom_site_label_1
_geom_angle_atom_site_label_2
_geom_angle_atom_site_label_3
_geom_angle
_geom_angle_site_symmetry_1
_geom_angle_site_symmetry_3
C6 C1 F1 116.7(13) . .
C6 C1 C2 119.7(9) . .
F1 C1 C2 123.6(13) . .
C3 C2 C1 119.5(11) . .
C3 C2 C7 105.7(9) . .
C1 C2 C7 134.9(14) . .
N2 C3 C2 106.9(9) . .
N2 C3 C4 132.8(11) . .
C2 C3 C4 120.3(10) . .
F4 C4 C5 121.7(12) . .
F4 C4 C3 119.9(11) . .
C5 C4 C3 118.4(8) . .
F5 C5 C4 116.6(13) . .
F5 C5 C6 122.5(13) . .
C4 C5 C6 120.9(8) . .
C1 C6 F6 124.0(13) . .
C1 C6 C5 121.2(9) . .
F6 C6 C5 114.8(14) . .
N1 C7 C2 110.5(8) . .
N1 C7 C8 117.7(11) . .
C2 C7 C8 131.8(12) . .
F10 C8 F9 108.8(10) . .
F10 C8 F8 103.7(9) . .
F9 C8 F8 98.2(9) . .
F10 C8 C7 118.5(9) . .
F9 C8 C7 115.7(9) . .
F8 C8 C7 109.3(10) . .
N3 C21 C22 107.9(9) . .
N3 C21 C28 120.7(11) . .
C22 C21 C28 131.4(13) . .
C27 C22 C23 119.8(11) . .
C27 C22 C21 133.0(15) . .
C23 C22 C21 107.2(10) . .
N4 C23 C22 106.2(10) . .
N4 C23 C24 134.9(12) . .
C22 C23 C24 119.0(11) . .
F24 C24 C25 119.2(14) . .
F24 C24 C23 119.9(13) . .
C25 C24 C23 121.0(9) . .
F25 C25 C24 120.6(15) . .
F25 C25 C26 119.6(15) . .
C24 C25 C26 119.8(9) . .
F26 C26 C27 122.7(16) . .
F26 C26 C25 116.9(15) . .
C27 C26 C25 120.4(9) . .
F13 C28 F11 106.4(10) . .
F13 C28 F12 107.7(9) . .
F11 C28 F12 104.4(9) . .
F13 C28 C21 112.8(9) . .
F11 C28 C21 112.8(9) . .
F12 C28 C21 112.3(9) . .
C55 O1 C52 107.7(5) . .
C55 O1 Ca1 125.7(4) . .
C52 O1 Ca1 126.6(4) . .
O1 C52 C53 106.2(6) . .
O1 C52 H52A 110.5 . .
C53 C52 H52A 110.5 . .
O1 C52 H52B 110.5 . .
C53 C52 H52B 110.5 . .
H52A C52 H52B 108.7 . .
C54 C53 C52 105.6(6) . .
C54 C53 H53A 110.6 . .
C52 C53 H53A 110.6 . .
C54 C53 H53B 110.6 . .
C52 C53 H53B 110.6 . .
H53A C53 H53B 108.7 . .
C55 C54 C53 107.1(7) . .
C55 C54 H54A 110.3 . .
C53 C54 H54A 110.3 . .
C55 C54 H54B 110.3 . .
C53 C54 H54B 110.3 . .
H54A C54 H54B 108.6 . .
O1 C55 C54 108.7(6) . .
O1 C55 H55A 110 . .
C54 C55 H55A 110 . .
O1 C55 H55B 110 . .
C54 C55 H55B 110 . .
H55A C55 H55B 108.3 . .
C57 O2 C60 106.8(5) . .
C57 O2 Ca1 126.8(5) . .
C60 O2 Ca1 126.3(5) . .
O2 C57 C58 106.8(7) . .
O2 C57 H57A 110.4 . .
C58 C57 H57A 110.4 . .
O2 C57 H57B 110.4 . .
C58 C57 H57B 110.4 . .
H57A C57 H57B 108.6 . .
C59 C58 C57 104.5(8) . .
C59 C58 H58A 110.9 . .
C57 C58 H58A 110.9 . .
C59 C58 H58B 110.9 . .
C57 C58 H58B 110.9 . .
H58A C58 H58B 108.9 . .
C58 C59 C60 108.1(8) . .
C58 C59 H59A 110.1 . .
C60 C59 H59A 110.1 . .
C58 C59 H59B 110.1 . .
C60 C59 H59B 110.1 . .
H59A C59 H59B 108.4 . .
C59 C60 O2 107.2(7) . .
C59 C60 H60A 110.3 . .
O2 C60 H60A 110.3 . .
C59 C60 H60B 110.3 . .
O2 C60 H60B 110.3 . .
H60A C60 H60B 108.5 . .
C7 N1 N2 106.9(6) . .
N1 N2 C3 110.0(6) . .
N1 N2 B1 124.9(9) . .
C3 N2 B1 124.0(9) . .
C21 N3 N4 109.0(7) . .
C23 N4 N3 109.8(6) . .
C23 N4 B2 126.7(10) . .
N3 N4 B2 122.6(9) . .
O1 Ca1 O1 88.94(17) 3_775 .
O1 Ca1 O1 88.94(17) 3_775 2_755
O1 Ca1 O1 88.94(17) . 2_755
O1 Ca1 O2 88.99(16) 3_775 2_755
O1 Ca1 O2 177.93(18) . 2_755
O1 Ca1 O2 91.04(16) 2_755 2_755
O1 Ca1 O2 91.04(16) 3_775 3_775
O1 Ca1 O2 88.99(16) . 3_775
O1 Ca1 O2 177.93(18) 2_755 3_775
O2 Ca1 O2 91.03(17) 2_755 3_775
O1 Ca1 O2 177.93(19) 3_775 .
O1 Ca1 O2 91.04(16) . .
O1 Ca1 O2 88.99(16) 2_755 .
O2 Ca1 O2 91.03(17) 2_755 .
O2 Ca1 O2 91.03(17) 3_775 .
N2 B1 N2 109.2(6) . 2_645
N2 B1 N2 109.2(6) . 3_765
N2 B1 N2 109.2(6) 2_645 3_765
N4 B2 N4 107.8(7) . 2_655
N4 B2 N4 107.8(7) . 3_665
N4 B2 N4 107.8(7) 2_655 3_665
F27 C27 C26 115.6(16) . .
F27 C27 C22 124.4(14) . .
C26 C27 C22 120.0(9) . .
C101 C100 C101 109(2) 18_545 .
C101 C100 H10A 109.8 18_545 .
C101 C100 H10A 109.8 . .
C101 C100 H10B 109.8 18_545 .
C101 C100 H10B 109.8 . .
H10A C100 H10B 108.2 . .
C103 C101 C100 109(2) . .
C103 C101 H10C 109.8 . .
C100 C101 H10C 109.8 . .
C103 C101 H10D 109.8 . .
C100 C101 H10D 109.8 . .
H10C C101 H10D 108.3 . .
C103 C104 C103 119(3) 18_545 .
C103 C104 H10E 107.4 18_545 .
C103 C104 H10E 107.4 . .
C103 C104 H10F 107.4 18_545 .
C103 C104 H10F 107.4 . .
H10E C104 H10F 107 . .
C101 C103 C104 111(3) . .
C101 C103 H10G 109.5 . .
C104 C103 H10G 109.5 . .
C101 C103 H10H 109.5 . .
C104 C103 H10H 109.5 . .
H10G C103 H10H 108.1 . .

loop_
_geom_bond_atom_site_label_1
_geom_bond_atom_site_label_2
_geom_bond_distance
_geom_bond_site_symmetry_2
C1 C6 1.344(11) .
C1 F1 1.347(9) .
C1 C2 1.388(11) .
C2 C3 1.388(9) .
C2 C7 1.401(10) .
C3 N2 1.374(9) .
C3 C4 1.399(10) .
C4 F4 1.340(9) .
C4 C5 1.361(11) .
C5 F5 1.353(9) .
C5 C6 1.381(12) .
C6 F6 1.354(10) .
C7 N1 1.330(8) .
C7 C8 1.438(12) .
C8 F10 1.256(10) .
C8 F9 1.293(10) .
C8 F8 1.363(11) .
C21 N3 1.317(9) .
C21 C22 1.399(11) .
C21 C28 1.459(12) .
C22 C27 1.380(13) .
C22 C23 1.391(10) .
C23 N4 1.348(10) .
C23 C24 1.392(12) .
C24 F24 1.347(10) .
C24 C25 1.357(11) .
C25 F25 1.343(9) .
C25 C26 1.382(12) .
C26 F26 1.373(9) .
C26 C27 1.375(12) .
C28 F13 1.296(10) .
C28 F11 1.302(10) .
C28 F12 1.313(10) .
O1 C55 1.444(8) .
O1 C52 1.444(8) .
O1 Ca1 2.337(4) .
C52 C53 1.496(10) .
C52 H52A 0.99 .
C52 H52B 0.99 .
C53 C54 1.453(10) .
C53 H53A 0.99 .
C53 H53B 0.99 .
C54 C55 1.452(10) .
C54 H54A 0.99 .
C54 H54B 0.99 .
C55 H55A 0.99 .
C55 H55B 0.99 .
O2 C57 1.441(9) .
O2 C60 1.452(8) .
O2 Ca1 2.339(4) .
C57 C58 1.470(11) .
C57 H57A 0.99 .
C57 H57B 0.99 .
C58 C59 1.437(12) .
C58 H58A 0.99 .
C58 H58B 0.99 .
C59 C60 1.442(11) .
C59 H59A 0.99 .
C59 H59B 0.99 .
C60 H60A 0.99 .
C60 H60B 0.99 .
N1 N2 1.364(7) .
N2 B1 1.546(8) .
N3 N4 1.360(7) .
N4 B2 1.543(9) .
Ca1 O1 2.337(4) 3_775
Ca1 O1 2.337(4) 2_755
Ca1 O2 2.339(4) 2_755
Ca1 O2 2.339(4) 3_775
B1 N2 1.546(8) 2_645
B1 N2 1.546(8) 3_765
B2 N4 1.543(9) 2_655
B2 N4 1.543(9) 3_665
F27 C27 1.375(10) .
C100 C101 1.441(17) 18_545
C100 C101 1.441(17) .
C100 H10A 0.99 .
C100 H10B 0.99 .
C101 C103 1.22(2) .
C101 H10C 0.99 .
C101 H10D 0.99 .
C104 C103 1.278(15) 18_545
C104 C103 1.278(15) .
C104 H10E 0.99 .
C104 H10F 0.99 .
C103 H10G 0.99 .
C103 H10H 0.99 .
